data_7128890
loop_
_publ_author_name
'Dhara, Debabrata'
'Pal, Pradeep Kumar'
'Dolai, Ramapada'
'Chrysochos, Nicolas'
'Rawat, Hemant'
'Elvers, Benedict J.'
'Krummenacher, Ivo'
'Braunschweig, Holger'
'Schulzke, Carola'
'Chandrasekhar, Vadapalli'
'Priyakumar, U. Deva'
'Jana, Anukul'

_publ_section_title
;
 Synthesis and reactivity of NHC-coordinated phosphinidene oxide.
;
_journal_issue 75
_journal_name_full 'Chemical communications (Cambridge, England)'
_journal_page_first 9546
_journal_page_last 9549
_journal_paper_doi 10.1039/d1cc04421d
_journal_volume 57
_journal_year 2021
_chemical_formula_moiety 'C55 H62 K2 N2 O2 P2, 1.5(C6 H6)'
_chemical_formula_sum 'C64 H71 K2 N2 O2 P2'
_chemical_formula_weight 1040.36
_space_group_crystal_system triclinic
_space_group_IT_number 2
_space_group_name_Hall '-P 1'
_space_group_name_H-M_alt 'P -1'
_atom_sites_solution_hydrogens geom
_atom_sites_solution_primary dual
_atom_sites_solution_secondary difmap
_audit_creation_date 2020-02-24
_audit_creation_method
;
Olex2 1.2
(compiled 2018.05.29 svn.r3508 for OlexSys, GUI svn.r5506)
;
_audit_update_record
;
2020-02-24 deposited with the CCDC.	2021-08-18 downloaded from the CCDC.
;
_cell_angle_alpha 99.67(3)
_cell_angle_beta 102.51(3)
_cell_angle_gamma 96.47(3)
_cell_formula_units_Z 4
_cell_length_a 13.406(3)
_cell_length_b 14.783(3)
_cell_length_c 30.449(6)
_cell_measurement_reflns_used 64584
_cell_measurement_temperature 170(2)
_cell_measurement_theta_max 59.3
_cell_measurement_theta_min 6.1
_cell_volume 5737(2)
_computing_cell_refinement 'X-Area (Stoe & Cie, 2010).'
_computing_data_collection 'X-Area (Stoe & Cie, 2010).'
_computing_data_reduction 'X-Area (Stoe & Cie, 2010).'
_computing_molecular_graphics 'Olex2 (Dolomanov et al., 2009)'
_computing_publication_material 'Olex2 (Dolomanov et al., 2009)'
_computing_structure_refinement 'SHELXL-2018/3 (Sheldrick, 2015)'
_computing_structure_solution 'SHELXT-2018 (Sheldrick, 2015)'
_diffrn_ambient_temperature 170.15
_diffrn_detector_area_resol_mean 6.67
_diffrn_measured_fraction_theta_full 0.996
_diffrn_measured_fraction_theta_max 0.996
_diffrn_measurement_device_type 'STOE IPDS2T'
_diffrn_measurement_method \w
_diffrn_radiation_type MoK\a
_diffrn_radiation_wavelength 0.71073
_diffrn_reflns_av_R_equivalents 0.0781
_diffrn_reflns_av_unetI/netI 0.0914
_diffrn_reflns_Laue_measured_fraction_full 0.996
_diffrn_reflns_Laue_measured_fraction_max 0.996
_diffrn_reflns_limit_h_max 16
_diffrn_reflns_limit_h_min -16
_diffrn_reflns_limit_k_max 18
_diffrn_reflns_limit_k_min -18
_diffrn_reflns_limit_l_max 38
_diffrn_reflns_limit_l_min -38
_diffrn_reflns_number 48722
_diffrn_reflns_point_group_measured_fraction_full 0.996
_diffrn_reflns_point_group_measured_fraction_max 0.996
_diffrn_reflns_theta_full 25.242
_diffrn_reflns_theta_max 26.372
_diffrn_reflns_theta_min 3.051
_diffrn_source 'fine-focus sealed tube'
_exptl_absorpt_coefficient_mu 0.265
_exptl_absorpt_correction_T_max 0.9439
_exptl_absorpt_correction_T_min 0.5670
_exptl_absorpt_correction_type numerical
_exptl_absorpt_process_details 'face indexed'
_exptl_crystal_colour red
_exptl_crystal_density_diffrn 1.204
_exptl_crystal_description block
_exptl_crystal_F_000 2212
_exptl_crystal_size_max 0.389
_exptl_crystal_size_mid 0.333
_exptl_crystal_size_min 0.272
_refine_diff_density_max 0.684
_refine_diff_density_min -0.454
_refine_diff_density_rms 0.068
_refine_ls_extinction_coef 0.0056(5)
_refine_ls_extinction_expression Fc^*^=kFc[1+0.001xFc^2^\l^3^/sin(2\q)]^-1/4^
_refine_ls_extinction_method 'SHELXL-2018/3 (Sheldrick 2018)'
_refine_ls_goodness_of_fit_ref 1.020
_refine_ls_hydrogen_treatment constr
_refine_ls_matrix_type full
_refine_ls_number_parameters 1306
_refine_ls_number_reflns 23376
_refine_ls_number_restraints 96
_refine_ls_restrained_S_all 1.029
_refine_ls_R_factor_all 0.1286
_refine_ls_R_factor_gt 0.0656
_refine_ls_shift/su_max 0.001
_refine_ls_shift/su_mean 0.000
_refine_ls_structure_factor_coef Fsqd
_refine_ls_weighting_details 'w=1/[\s^2^(Fo^2^)+(0.1010P)^2^] where P=(Fo^2^+2Fc^2^)/3'
_refine_ls_weighting_scheme calc
_refine_ls_wR_factor_gt 0.1632
_refine_ls_wR_factor_ref 0.1940
_reflns_Friedel_coverage 0.000
_reflns_number_gt 12940
_reflns_number_total 23376
_reflns_threshold_expression 'I > 2\s(I)'
_cod_data_source_file d1cc04421d2.cif
_cod_data_source_block DD1155B
_cod_depositor_comments
;
Adding full bibliography for 7128887--7128892.cif.

2024-10-18
Z value and formula fixed to values more according to usual
chemical conventions.                 miguel
;
_cod_original_formula_sum 'C128 H142 K4 N4 O4 P4'
_cod_original_formula_weight 2080.73
_cod_original_formula_moiety 'C110 H124 K4 N4 O4 P4,3(C6 H6)'
_cod_original_formula_units_Z 2
_cod_database_code 7128890
_shelx_shelxl_version_number 2018/3
_shelx_space_group_comment
;
The symmetry employed for this shelxl refinement is uniquely defined
by the following loop, which should always be used as a source of
symmetry information in preference to the above space-group names.
They are only intended as comments.
;
_shelx_estimated_absorpt_t_max 0.931
_shelx_estimated_absorpt_t_min 0.904
_exptl_absorpt_special_details
;
programs X-Red32 and X-Shape by STOE & Cie GmbH 2010
;
_olex2_refinement_description
;
1. Others
 Fixed Uiso: H4A(0.12) H4B(0.12) H4C(0.12) H5A(0.1) H5B(0.1) H5C(0.1)
 H6A(0.158) H6B(0.158) H6C(0.158) H7A(0.168) H7B(0.168) H7C(0.168) H10(0.052)
 H11(0.055) H12(0.053) H16(0.058) H18(0.056) H20A(0.082) H20B(0.082)
 H20C(0.082) H21A(0.101) H21B(0.101) H21C(0.101) H22A(0.076) H22B(0.076)
 H22C(0.076) H25(0.063) H27(0.06) H29A(0.076) H29B(0.076) H29C(0.076)
 H30A(0.075) H30B(0.075) H30C(0.075) H31A(0.114) H31B(0.114) H31C(0.114)
 H35A(0.097) H35B(0.097) H35C(0.097) H36A(0.11) H36B(0.11) H36C(0.11)
 H37A(0.138) H37B(0.138) H37C(0.138) H38A(0.123) H38B(0.123) H38C(0.123)
 H41(0.058) H42(0.067) H43(0.061) H47(0.07) H49(0.069) H51A(0.094) H51B(0.094)
 H51C(0.094) H52A(0.09) H52B(0.09) H52C(0.09) H53A(0.12) H53B(0.12) H53C(0.12)
 H56(0.055) H58(0.06) H60A(0.074) H60B(0.074) H60C(0.074) H61A(0.093)
 H61B(0.093) H61C(0.093) H62A(0.08) H62B(0.08) H62C(0.08) H65(0.05) H66(0.054)
 H67(0.048) H71(0.048) H73(0.052) H75A(0.064) H75B(0.064) H75C(0.064)
 H76A(0.081) H76B(0.081) H76C(0.081) H77A(0.074) H77B(0.074) H77C(0.074)
 H80(0.052) H82(0.05) H84A(0.069) H84B(0.069) H84C(0.069) H85A(0.095)
 H85B(0.095) H85C(0.095) H86A(0.065) H86B(0.065) H86C(0.065) H89(0.05)
 H90(0.053) H91(0.051) H95(0.058) H97(0.056) H99A(0.07) H99B(0.07) H99C(0.07)
 H10A(0.103) H10B(0.103) H10C(0.103) H10D(0.071) H10E(0.071) H10F(0.071)
 H104(0.051) H106(0.048) H10G(0.084) H10H(0.084) H10I(0.084) H10J(0.082)
 H10K(0.082) H10L(0.082) H11A(0.073) H11B(0.073) H11C(0.073) H111(0.181)
 H112(0.196) H113(0.216) H114(0.233) H115(0.206) H116(0.184) H117(0.136)
 H118(0.13) H119(0.123) H120(0.134) H121(0.135) H122(0.134) H123(0.27)
 H124(0.266) H125(0.289) H126(0.31) H127(0.308) H128(0.289)
 Fixed X: H4A(0.86742) H4B(0.94866) H4C(0.828869) H5A(0.780656) H5B(0.892379)
 H5C(0.81405) H6A(1.070426) H6B(0.965997) H6C(1.046499) H7A(1.097054)
 H7B(1.099202) H7C(1.018898) H10(0.263043) H11(0.236661) H12(0.328584)
 H16(0.413928) H18(0.255427) H20A(0.497024) H20B(0.427838) H20C(0.529723)
 H21A(0.258261) H21B(0.298679) H21C(0.378535) H22A(0.213904) H22B(0.221491)
 H22C(0.314249) H25(0.409633) H27(0.598486) H29A(0.619462) H29B(0.607072)
 H29C(0.515183) H30A(0.302932) H30B(0.286391) H30C(0.373632) H31A(0.496465)
 H31B(0.532698) H31C(0.61329) H35A(0.769403) H35B(0.726214) H35C(0.683157)
 H36A(0.434734) H36B(0.361777) H36C(0.445881) H37A(0.465034) H37B(0.371906)
 H37C(0.445936) H38A(0.592962) H38B(0.705207) H38C(0.625991) H41(0.722094)
 H42(0.751542) H43(0.772183) H47(0.882071) H49(0.582031) H51A(0.915121)
 H51B(0.969736) H51C(0.904405) H52A(0.480765) H52B(0.538551) H52C(0.506572)
 H53A(0.801235) H53B(0.678361) H53C(0.727152) H56(0.702839) H58(0.977978)
 H60A(0.608262) H60B(0.57269) H60C(0.563065) H61A(0.927978) H61B(0.827323)
 H61C(0.928878) H62A(1.022237) H62B(0.947669) H62C(0.93333) H65(0.535585)
 H66(0.63805) H67(0.782494) H71(0.895284) H73(1.105561) H75A(0.722287)
 H75B(0.708467) H75C(0.680552) H76A(1.158591) H76B(1.070112) H76C(1.110843)
 H77A(1.069736) H77B(0.957314) H77C(0.979439) H80(0.353436) H82(0.422812)
 H84A(0.4393) H84B(0.518614) H84C(0.559183) H85A(0.279191) H85B(0.27773)
 H85C(0.215538) H86A(0.584728) H86B(0.571724) H86C(0.663989) H89(1.19163)
 H90(1.200866) H91(1.060289) H95(1.098447) H97(1.096421) H99A(1.085129)
 H99B(1.097008) H99C(0.984694) H10A(1.10314) H10B(1.075305) H10C(1.192129)
 H10D(1.071814) H10E(0.996141) H10F(1.118634) H104(0.830261) H106(0.71692)
 H10G(1.03105) H10H(0.958081) H10I(0.937393) H10J(0.721295) H10K(0.656594)
 H10L(0.627653) H11A(0.890459) H11B(0.809512) H11C(0.768896) H111(1.320803)
 H112(1.362449) H113(1.369369) H114(1.334641) H115(1.292993) H116(1.286074)
 H117(0.07974) H118(0.068464) H119(0.109269) H120(0.162911) H121(0.177086)
 H122(0.12661) H123(0.694757) H124(0.873332) H125(0.975829) H126(0.899752)
 H127(0.721177) H128(0.618678)
 Fixed Y: H4A(0.60713) H4B(0.553617) H4C(0.533625) H5A(0.729536) H5B(0.785217)
 H5C(0.833613) H6A(0.905064) H6B(0.926437) H6C(0.878019) H7A(0.809572)
 H7B(0.700092) H7C(0.74387) H10(0.168995) H11(0.30981) H12(0.446866) H16(-
 0.081621) H18(0.014425) H20A(0.011417) H20B(0.08609) H20C(0.11887) H21A(-
 0.149045) H21B(-0.191559) H21C(-0.155351) H22A(0.210841) H22B(0.165057)
 H22C(0.24067) H25(0.631579) H27(0.682436) H29A(0.57115) H29B(0.466843)
 H29C(0.500712) H30A(0.490615) H30B(0.419835) H30C(0.410826) H31A(0.811185)
 H31B(0.776717) H31C(0.794042) H35A(0.190774) H35B(0.285875) H35C(0.221923)
 H36A(0.114729) H36B(0.148173) H36C(0.222403) H37A(-0.078751) H37B(-0.02082)
 H37C(-0.036146) H38A(-0.046638) H38B(0.014422) H38C(0.039424) H41(0.151289)
 H42(0.019249) H43(0.024144) H47(0.491755) H49(0.421685) H51A(0.291211)
 H51B(0.395116) H51C(0.372609) H52A(0.294315) H52B(0.209156) H52C(0.276646)
 H53A(0.575884) H53B(0.554258) H53C(0.612593) H56(0.043758) H58(0.193183)
 H60A(0.010718) H60B(0.012814) H60C(0.098911) H61A(0.147516) H61B(0.071085)
 H61C(0.042772) H62A(0.246282) H62B(0.210693) H62C(0.303886) H65(0.650576)
 H66(0.779987) H67(0.850565) H71(0.963828) H73(0.906798) H75A(0.898008)
 H75B(0.790177) H75C(0.864297) H76A(0.985614) H76B(1.028379) H76C(1.070433)
 H77A(0.794798) H77B(0.792239) H77C(0.710844) H80(0.52851) H82(0.352048)
 H84A(0.679418) H84B(0.720636) H84C(0.670146) H85A(0.350014) H85B(0.303657)
 H85C(0.38822) H86A(0.488307) H86B(0.38335) H86C(0.458721) H89(0.612122)
 H90(0.615261) H91(0.545811) H95(0.396551) H97(0.669817) H99A(0.323505)
 H99B(0.386141) H99C(0.351221) H10A(0.45739) H10B(0.559297) H10C(0.545944)
 H10D(0.764675) H10E(0.71848) H10F(0.734976) H104(0.239333) H106(0.462509)
 H10G(0.346227) H10H(0.24813) H10I(0.316614) H10J(0.232702) H10K(0.315707)
 H10L(0.245943) H11A(0.627335) H11B(0.616876) H11C(0.610327) H111(0.689735)
 H112(0.684118) H113(0.817274) H114(0.956048) H115(0.961667) H116(0.828512)
 H117(0.143247) H118(-0.010739) H119(-0.118866) H120(-0.076877) H121(0.078436)
 H122(0.186316) H123(0.813415) H124(0.858554) H125(0.902302) H126(0.900912)
 H127(0.855774) H128(0.812026)
 Fixed Z: H4A(0.946316) H4B(0.924999) H4C(0.898819) H5A(0.783828) H5B(0.78708)
 H5C(0.812727) H6A(0.906934) H6B(0.876342) H6C(0.852145) H7A(0.961786)
 H7B(0.95411) H7C(0.980157) H10(0.834074) H11(0.874195) H12(0.866743)
 H16(0.778823) H18(0.673387) H20A(0.848153) H20B(0.864126) H20C(0.848032)
 H21A(0.664335) H21B(0.708733) H21C(0.680984) H22A(0.731425) H22B(0.680986)
 H22C(0.713609) H25(0.754097) H27(0.880082) H29A(0.924103) H29B(0.896407)
 H29C(0.917637) H30A(0.722899) H30B(0.756031) H30C(0.727732) H31A(0.826438)
 H31B(0.780519) H31C(0.829399) H35A(0.579491) H35B(0.592316) H35C(0.542269)
 H36A(0.671104) H36B(0.629899) H36C(0.668289) H37A(0.576644) H37B(0.579388)
 H37C(0.625493) H38A(0.536205) H38B(0.556074) H38C(0.514041) H41(0.945778)
 H42(0.90094) H43(0.827321) H47(1.000721) H49(0.99685) H51A(0.93572)
 H51B(0.959404) H51C(0.907163) H52A(0.94808) H52B(0.933575) H52C(0.898714)
 H53A(1.059022) H53B(1.051481) H53C(1.019365) H56(0.673552) H58(0.73998)
 H60A(0.762656) H60B(0.709207) H60C(0.746849) H61A(0.653167) H61B(0.630791)
 H61C(0.660304) H62A(0.819378) H62B(0.849541) H62C(0.830283) H65(0.546252)
 H66(0.536224) H67(0.59361) H71(0.766863) H73(0.695093) H75A(0.741155)
 H75B(0.718444) H75C(0.686783) H76A(0.780621) H76B(0.801286) H76C(0.762125)
 H77A(0.628881) H77B(0.596875) H77C(0.62459) H80(0.656037) H82(0.555022)
 H84A(0.68192) H84B(0.655171) H84C(0.69668) H85A(0.634202) H85B(0.582595)
 H85C(0.592204) H86A(0.522282) H86B(0.529651) H86C(0.562807) H89(0.691044)
 H90(0.615843) H91(0.556022) H95(0.793879) H97(0.830053) H99A(0.718301)
 H99B(0.681125) H99C(0.68763) H10A(0.871323) H10B(0.884708) H10C(0.884723)
 H10D(0.777944) H10E(0.729035) H10F(0.734525) H104(0.497169) H106(0.460726)
 H10G(0.582939) H10H(0.562442) H10I(0.605025) H10J(0.417395) H10K(0.409715)
 H10L(0.441533) H11A(0.528262) H11B(0.559448) H11C(0.505396) H111(0.853008)
 H112(0.931109) H113(0.986156) H114(0.963103) H115(0.885003) H116(0.829955)
 H117(0.604761) H118(0.612557) H119(0.558587) H120(0.496874) H121(0.488953)
 H122(0.541671) H123(1.066496) H124(1.095051) H125(1.046648) H126(0.96969)
 H127(0.941133) H128(0.989536)
;
_olex2_submission_special_instructions 'No special instructions were received'

loop_
_space_group_symop_operation_xyz
'x, y, z'
'-x, -y, -z'

loop_
_atom_site_label
_atom_site_type_symbol
_atom_site_fract_x
_atom_site_fract_y
_atom_site_fract_z
_atom_site_U_iso_or_equiv
_atom_site_adp_type
_atom_site_occupancy
_atom_site_site_symmetry_order
_atom_site_calc_flag
_atom_site_refinement_flags_posn
_atom_site_refinement_flags_adp
_atom_site_refinement_flags_occupancy
_atom_site_disorder_assembly
_atom_site_disorder_group
N1 N 0.9027(3) 0.6546(3) 0.89301(12) 0.0602(10) Uani 1 1 d . . . . .
N2 N 0.8803(3) 0.7400(2) 0.84401(11) 0.0519(8) Uani 1 1 d . . . . .
C1 C 0.8422(3) 0.6557(3) 0.85083(14) 0.0556(11) Uani 1 1 d . . . . .
C2 C 0.9616(4) 0.7890(3) 0.87987(16) 0.0628(12) Uani 1 1 d . . . . .
C3 C 0.9771(4) 0.7347(3) 0.91088(15) 0.0672(13) Uani 1 1 d . . . . .
C4 C 0.8855(4) 0.5813(4) 0.91778(17) 0.0800(16) Uani 1 1 d . . . . .
H4A H 0.867420 0.607130 0.946316 0.120 Uiso 1 1 calc R U . . .
H4B H 0.948660 0.553617 0.924999 0.120 Uiso 1 1 calc R U . . .
H4C H 0.828869 0.533625 0.898819 0.120 Uiso 1 1 calc R U . . .
C5 C 0.8385(4) 0.7749(3) 0.80371(15) 0.0668(13) Uani 1 1 d . . . . .
H5A H 0.780656 0.729536 0.783828 0.100 Uiso 1 1 calc R U . . .
H5B H 0.892379 0.785217 0.787080 0.100 Uiso 1 1 calc R U . . .
H5C H 0.814050 0.833613 0.812727 0.100 Uiso 1 1 calc R U . . .
C6 C 1.0158(5) 0.8828(4) 0.8787(2) 0.105(2) Uani 1 1 d . . . . .
H6A H 1.070426 0.905064 0.906934 0.158 Uiso 1 1 calc R U . . .
H6B H 0.965997 0.926437 0.876342 0.158 Uiso 1 1 calc R U . . .
H6C H 1.046499 0.878019 0.852145 0.158 Uiso 1 1 calc R U . . .
C7 C 1.0547(5) 0.7482(5) 0.95556(19) 0.112(2) Uani 1 1 d . . . . .
H7A H 1.097054 0.809572 0.961786 0.168 Uiso 1 1 calc R U . . .
H7B H 1.099202 0.700092 0.954110 0.168 Uiso 1 1 calc R U . . .
H7C H 1.018898 0.743870 0.980157 0.168 Uiso 1 1 calc R U . . .
O1 O 0.55248(18) 0.36705(17) 0.74469(8) 0.0400(6) Uani 1 1 d . . . . .
P1 P 0.54463(7) 0.28881(6) 0.77315(3) 0.0349(2) Uani 1 1 d . . . . .
C8 C 0.4413(3) 0.3054(2) 0.80494(11) 0.0360(8) Uani 1 1 d . . . . .
C9 C 0.3770(3) 0.2227(3) 0.80642(11) 0.0370(8) Uani 1 1 d . . . . .
C10 C 0.3026(3) 0.2254(3) 0.83250(12) 0.0434(9) Uani 1 1 d . . . . .
H10 H 0.263043 0.168995 0.834074 0.052 Uiso 1 1 calc R U . . .
C11 C 0.2857(3) 0.3084(3) 0.85588(13) 0.0459(9) Uani 1 1 d . . . . .
H11 H 0.236661 0.309810 0.874195 0.055 Uiso 1 1 calc R U . . .
C12 C 0.3421(3) 0.3893(3) 0.85194(12) 0.0439(9) Uani 1 1 d . . . . .
H12 H 0.328584 0.446866 0.866743 0.053 Uiso 1 1 calc R U . . .
C13 C 0.4181(3) 0.3901(2) 0.82717(11) 0.0376(8) Uani 1 1 d . . . . .
C14 C 0.3714(3) 0.1300(2) 0.77660(12) 0.0373(8) Uani 1 1 d . . . . .
C15 C 0.4083(3) 0.0550(3) 0.79437(13) 0.0428(9) Uani 1 1 d . . . . .
C16 C 0.3884(3) -0.0315(3) 0.76645(14) 0.0482(10) Uani 1 1 d . . . . .
H16 H 0.413928 -0.081621 0.778823 0.058 Uiso 1 1 calc R U . . .
C17 C 0.3329(3) -0.0491(3) 0.72108(15) 0.0491(10) Uani 1 1 d . . . . .
C18 C 0.2942(3) 0.0245(3) 0.70431(13) 0.0465(9) Uani 1 1 d . . . . .
H18 H 0.255427 0.014425 0.673387 0.056 Uiso 1 1 calc R U . . .
C19 C 0.3108(3) 0.1129(3) 0.73155(12) 0.0399(8) Uani 1 1 d . . . . .
C20 C 0.4712(3) 0.0691(3) 0.84288(14) 0.0547(11) Uani 1 1 d . . . . .
H20A H 0.497024 0.011417 0.848153 0.082 Uiso 1 1 calc R U . . .
H20B H 0.427838 0.086090 0.864126 0.082 Uiso 1 1 calc R U . . .
H20C H 0.529723 0.118870 0.848032 0.082 Uiso 1 1 calc R U . . .
C21 C 0.3156(4) -0.1447(3) 0.69115(17) 0.0671(13) Uani 1 1 d . . . . .
H21A H 0.258261 -0.149045 0.664335 0.101 Uiso 1 1 calc R U . . .
H21B H 0.298679 -0.191559 0.708733 0.101 Uiso 1 1 calc R U . . .
H21C H 0.378535 -0.155351 0.680984 0.101 Uiso 1 1 calc R U . . .
C22 C 0.2607(3) 0.1890(3) 0.71275(13) 0.0510(10) Uani 1 1 d . . . . .
H22A H 0.213904 0.210841 0.731425 0.076 Uiso 1 1 calc R U . . .
H22B H 0.221491 0.165057 0.680986 0.076 Uiso 1 1 calc R U . . .
H22C H 0.314249 0.240670 0.713609 0.076 Uiso 1 1 calc R U . . .
C23 C 0.4583(3) 0.4860(2) 0.82258(12) 0.0399(9) Uani 1 1 d . . . . .
C24 C 0.4139(3) 0.5182(3) 0.78274(13) 0.0431(9) Uani 1 1 d . . . . .
C25 C 0.4406(3) 0.6101(3) 0.78076(15) 0.0527(11) Uani 1 1 d . . . . .
H25 H 0.409633 0.631579 0.754097 0.063 Uiso 1 1 calc R U . . .
C26 C 0.5109(4) 0.6725(3) 0.81619(16) 0.0550(11) Uani 1 1 d . . . . .
C27 C 0.5513(3) 0.6405(3) 0.85528(14) 0.0499(10) Uani 1 1 d . . . . .
H27 H 0.598486 0.682436 0.880082 0.060 Uiso 1 1 calc R U . . .
C28 C 0.5258(3) 0.5493(3) 0.85987(13) 0.0435(9) Uani 1 1 d . . . . .
C29 C 0.5707(3) 0.5195(3) 0.90319(13) 0.0510(10) Uani 1 1 d . . . . .
H29A H 0.619462 0.571150 0.924103 0.076 Uiso 1 1 calc R U . . .
H29B H 0.607072 0.466843 0.896407 0.076 Uiso 1 1 calc R U . . .
H29C H 0.515183 0.500712 0.917637 0.076 Uiso 1 1 calc R U . . .
C30 C 0.3377(3) 0.4544(3) 0.74406(14) 0.0502(10) Uani 1 1 d . . . . .
H30A H 0.302932 0.490615 0.722899 0.075 Uiso 1 1 calc R U . . .
H30B H 0.286391 0.419835 0.756031 0.075 Uiso 1 1 calc R U . . .
H30C H 0.373632 0.410826 0.727732 0.075 Uiso 1 1 calc R U . . .
C31 C 0.5410(4) 0.7724(3) 0.81284(19) 0.0761(15) Uani 1 1 d . . . . .
H31A H 0.496465 0.811185 0.826438 0.114 Uiso 1 1 calc R U . . .
H31B H 0.532698 0.776717 0.780519 0.114 Uiso 1 1 calc R U . . .
H31C H 0.613290 0.794042 0.829399 0.114 Uiso 1 1 calc R U . . .
N3 N 0.5071(3) 0.1457(2) 0.62309(11) 0.0525(9) Uani 1 1 d . . . . .
N4 N 0.6280(3) 0.1727(2) 0.59097(11) 0.0477(8) Uani 1 1 d . . . . .
C32 C 0.5786(3) 0.2155(3) 0.62136(14) 0.0501(10) Uani 1 1 d . . . . .
C33 C 0.5132(4) 0.0613(3) 0.59614(15) 0.0582(11) Uani 1 1 d . . . . .
C34 C 0.5902(4) 0.0791(3) 0.57577(15) 0.0561(11) Uani 1 1 d . . . . .
C35 C 0.7081(4) 0.2218(3) 0.57497(16) 0.0646(12) Uani 1 1 d . . . . .
H35A H 0.769403 0.190774 0.579491 0.097 Uiso 1 1 calc R U . . .
H35B H 0.726214 0.285875 0.592316 0.097 Uiso 1 1 calc R U . . .
H35C H 0.683157 0.221923 0.542269 0.097 Uiso 1 1 calc R U . . .
C36 C 0.4312(4) 0.1588(4) 0.65032(16) 0.0735(14) Uani 1 1 d . . . . .
H36A H 0.434734 0.114729 0.671104 0.110 Uiso 1 1 calc R U . . .
H36B H 0.361777 0.148173 0.629899 0.110 Uiso 1 1 calc R U . . .
H36C H 0.445881 0.222403 0.668289 0.110 Uiso 1 1 calc R U . . .
C37 C 0.4430(5) -0.0261(4) 0.5943(2) 0.0921(18) Uani 1 1 d . . . . .
H37A H 0.465034 -0.078751 0.576644 0.138 Uiso 1 1 calc R U . . .
H37B H 0.371906 -0.020820 0.579388 0.138 Uiso 1 1 calc R U . . .
H37C H 0.445936 -0.036146 0.625493 0.138 Uiso 1 1 calc R U . . .
C38 C 0.6322(4) 0.0161(4) 0.54265(18) 0.0823(16) Uani 1 1 d . . . . .
H38A H 0.592962 -0.046638 0.536205 0.123 Uiso 1 1 calc R U . . .
H38B H 0.705207 0.014422 0.556074 0.123 Uiso 1 1 calc R U . . .
H38C H 0.625991 0.039424 0.514041 0.123 Uiso 1 1 calc R U . . .
O2 O 0.76871(18) 0.37084(17) 0.80109(8) 0.0406(6) Uani 1 1 d . . . . .
P2 P 0.69483(7) 0.34699(6) 0.83222(3) 0.0366(2) Uani 1 1 d . . . . .
C39 C 0.7219(3) 0.2360(2) 0.85194(12) 0.0384(8) Uani 1 1 d . . . . .
C40 C 0.7191(3) 0.2339(3) 0.89822(12) 0.0402(8) Uani 1 1 d . . . . .
C41 C 0.7285(3) 0.1524(3) 0.91539(13) 0.0483(10) Uani 1 1 d . . . . .
H41 H 0.722094 0.151289 0.945778 0.058 Uiso 1 1 calc R U . . .
C42 C 0.7465(3) 0.0747(3) 0.88925(14) 0.0555(11) Uani 1 1 d . . . . .
H42 H 0.751542 0.019249 0.900940 0.067 Uiso 1 1 calc R U . . .
C43 C 0.7574(3) 0.0777(3) 0.84527(14) 0.0510(10) Uani 1 1 d . . . . .
H43 H 0.772183 0.024144 0.827321 0.061 Uiso 1 1 calc R U . . .
C44 C 0.7474(3) 0.1567(2) 0.82662(12) 0.0392(8) Uani 1 1 d . . . . .
C45 C 0.7198(3) 0.3190(3) 0.93361(12) 0.0432(9) Uani 1 1 d . . . . .
C46 C 0.8130(3) 0.3760(3) 0.95325(13) 0.0496(10) Uani 1 1 d . . . . .
C47 C 0.8176(4) 0.4526(3) 0.98757(13) 0.0587(12) Uani 1 1 d . . . . .
H47 H 0.882071 0.491755 1.000721 0.070 Uiso 1 1 calc R U . . .
C48 C 0.7323(4) 0.4739(3) 1.00325(13) 0.0586(12) Uani 1 1 d . . . . .
C49 C 0.6408(4) 0.4112(3) 0.98514(13) 0.0574(11) Uani 1 1 d . . . . .
H49 H 0.582031 0.421685 0.996850 0.069 Uiso 1 1 calc R U . . .
C50 C 0.6322(3) 0.3339(3) 0.95053(13) 0.0494(10) Uani 1 1 d . . . . .
C51 C 0.9089(3) 0.3571(3) 0.93751(15) 0.0628(12) Uani 1 1 d . . . . .
H51A H 0.915121 0.291211 0.935720 0.094 Uiso 1 1 calc R U . . .
H51B H 0.969736 0.395116 0.959404 0.094 Uiso 1 1 calc R U . . .
H51C H 0.904405 0.372609 0.907163 0.094 Uiso 1 1 calc R U . . .
C52 C 0.5310(3) 0.2734(3) 0.93108(14) 0.0597(11) Uani 1 1 d . . . . .
H52A H 0.480765 0.294315 0.948080 0.090 Uiso 1 1 calc R U . . .
H52B H 0.538551 0.209156 0.933575 0.090 Uiso 1 1 calc R U . . .
H52C H 0.506572 0.276646 0.898714 0.090 Uiso 1 1 calc R U . . .
C53 C 0.7350(5) 0.5617(3) 1.03609(15) 0.0799(16) Uani 1 1 d . . . . .
H53A H 0.801235 0.575884 1.059022 0.120 Uiso 1 1 calc R U . . .
H53B H 0.678361 0.554258 1.051481 0.120 Uiso 1 1 calc R U . . .
H53C H 0.727152 0.612593 1.019365 0.120 Uiso 1 1 calc R U . . .
C54 C 0.7770(3) 0.1489(2) 0.78124(13) 0.0404(9) Uani 1 1 d . . . . .
C55 C 0.7112(3) 0.0944(2) 0.74089(13) 0.0420(9) Uani 1 1 d . . . . .
C56 C 0.7476(3) 0.0796(3) 0.70102(13) 0.0459(9) Uani 1 1 d . . . . .
H56 H 0.702839 0.043758 0.673552 0.055 Uiso 1 1 calc R U . . .
C57 C 0.8475(3) 0.1156(3) 0.70037(14) 0.0467(10) Uani 1 1 d . . . . .
C58 C 0.9097(3) 0.1679(3) 0.74012(15) 0.0497(10) Uani 1 1 d . . . . .
H58 H 0.977978 0.193183 0.739980 0.060 Uiso 1 1 calc R U . . .
C59 C 0.8778(3) 0.1860(3) 0.78093(14) 0.0447(9) Uani 1 1 d . . . . .
C60 C 0.6047(3) 0.0504(3) 0.73981(14) 0.0493(10) Uani 1 1 d . . . . .
H60A H 0.608262 0.010718 0.762656 0.074 Uiso 1 1 calc R U . . .
H60B H 0.572690 0.012814 0.709207 0.074 Uiso 1 1 calc R U . . .
H60C H 0.563065 0.098911 0.746849 0.074 Uiso 1 1 calc R U . . .
C61 C 0.8863(4) 0.0922(3) 0.65737(15) 0.0620(12) Uani 1 1 d . . . . .
H61A H 0.927978 0.147516 0.653167 0.093 Uiso 1 1 calc R U . . .
H61B H 0.827323 0.071085 0.630791 0.093 Uiso 1 1 calc R U . . .
H61C H 0.928878 0.042772 0.660304 0.093 Uiso 1 1 calc R U . . .
C62 C 0.9517(3) 0.2415(3) 0.82375(14) 0.0533(10) Uani 1 1 d . . . . .
H62A H 1.022237 0.246282 0.819378 0.080 Uiso 1 1 calc R U . . .
H62B H 0.947669 0.210693 0.849541 0.080 Uiso 1 1 calc R U . . .
H62C H 0.933330 0.303886 0.830283 0.080 Uiso 1 1 calc R U . . .
O3 O 0.70259(18) 0.57576(16) 0.71025(8) 0.0388(6) Uani 1 1 d . . . . .
P3 P 0.78711(7) 0.61707(6) 0.68751(3) 0.0340(2) Uani 1 1 d . . . . .
C63 C 0.7239(3) 0.6693(2) 0.63832(11) 0.0339(8) Uani 1 1 d . . . . .
C64 C 0.6288(3) 0.6335(2) 0.60564(11) 0.0346(8) Uani 1 1 d . . . . .
C65 C 0.5984(3) 0.6760(3) 0.56838(12) 0.0415(9) Uani 1 1 d . . . . .
H65 H 0.535585 0.650576 0.546252 0.050 Uiso 1 1 calc R U . . .
C66 C 0.6575(3) 0.7544(3) 0.56286(13) 0.0454(9) Uani 1 1 d . . . . .
H66 H 0.638050 0.779987 0.536224 0.054 Uiso 1 1 calc R U . . .
C67 C 0.7442(3) 0.7945(2) 0.59626(12) 0.0404(9) Uani 1 1 d . . . . .
H67 H 0.782494 0.850565 0.593610 0.048 Uiso 1 1 calc R U . . .
C68 C 0.7774(3) 0.7547(2) 0.63410(12) 0.0363(8) Uani 1 1 d . . . . .
C69 C 0.8622(3) 0.8148(2) 0.67106(12) 0.0357(8) Uani 1 1 d . . . . .
C70 C 0.8365(3) 0.8663(2) 0.70881(12) 0.0383(8) Uani 1 1 d . . . . .
C71 C 0.9130(3) 0.9298(2) 0.74104(13) 0.0404(8) Uani 1 1 d . . . . .
H71 H 0.895284 0.963828 0.766863 0.048 Uiso 1 1 calc R U . . .
C72 C 1.0134(3) 0.9452(2) 0.73692(13) 0.0419(9) Uani 1 1 d . . . . .
C73 C 1.0369(3) 0.8961(2) 0.69883(13) 0.0431(9) Uani 1 1 d . . . . .
H73 H 1.105561 0.906798 0.695093 0.052 Uiso 1 1 calc R U . . .
C74 C 0.9635(3) 0.8313(2) 0.66562(13) 0.0402(8) Uani 1 1 d . . . . .
C75 C 0.7275(3) 0.8536(3) 0.71427(13) 0.0430(9) Uani 1 1 d . . . . .
H75A H 0.722287 0.898008 0.741155 0.064 Uiso 1 1 calc R U . . .
H75B H 0.708467 0.790177 0.718444 0.064 Uiso 1 1 calc R U . . .
H75C H 0.680552 0.864297 0.686783 0.064 Uiso 1 1 calc R U . . .
C76 C 1.0955(3) 1.0135(3) 0.77349(14) 0.0540(10) Uani 1 1 d . . . . .
H76A H 1.158591 0.985614 0.780621 0.081 Uiso 1 1 calc R U . . .
H76B H 1.070112 1.028379 0.801286 0.081 Uiso 1 1 calc R U . . .
H76C H 1.110843 1.070433 0.762125 0.081 Uiso 1 1 calc R U . . .
C77 C 0.9953(3) 0.7776(3) 0.62547(13) 0.0495(10) Uani 1 1 d . . . . .
H77A H 1.069736 0.794798 0.628881 0.074 Uiso 1 1 calc R U . . .
H77B H 0.957314 0.792239 0.596875 0.074 Uiso 1 1 calc R U . . .
H77C H 0.979439 0.710844 0.624590 0.074 Uiso 1 1 calc R U . . .
C78 C 0.5474(3) 0.5584(2) 0.60815(11) 0.0339(8) Uani 1 1 d . . . . .
C79 C 0.4816(3) 0.5791(3) 0.63766(12) 0.0391(8) Uani 1 1 d . . . . .
C80 C 0.3967(3) 0.5144(3) 0.63572(13) 0.0431(9) Uani 1 1 d . . . . .
H80 H 0.353436 0.528510 0.656037 0.052 Uiso 1 1 calc R U . . .
C81 C 0.3729(3) 0.4303(3) 0.60531(13) 0.0425(9) Uani 1 1 d . . . . .
C82 C 0.4379(3) 0.4099(3) 0.57600(12) 0.0415(9) Uani 1 1 d . . . . .
H82 H 0.422812 0.352048 0.555022 0.050 Uiso 1 1 calc R U . . .
C83 C 0.5237(3) 0.4722(2) 0.57684(11) 0.0348(8) Uani 1 1 d . . . . .
C84 C 0.5014(3) 0.6702(3) 0.67072(13) 0.0461(9) Uani 1 1 d . . . . .
H84A H 0.439300 0.679418 0.681920 0.069 Uiso 1 1 calc R U . . .
H84B H 0.518614 0.720636 0.655171 0.069 Uiso 1 1 calc R U . . .
H84C H 0.559183 0.670146 0.696680 0.069 Uiso 1 1 calc R U . . .
C85 C 0.2779(3) 0.3620(3) 0.60341(16) 0.0636(12) Uani 1 1 d . . . . .
H85A H 0.279191 0.350014 0.634202 0.095 Uiso 1 1 calc R U . . .
H85B H 0.277730 0.303657 0.582595 0.095 Uiso 1 1 calc R U . . .
H85C H 0.215538 0.388220 0.592204 0.095 Uiso 1 1 calc R U . . .
C86 C 0.5919(3) 0.4486(3) 0.54518(12) 0.0433(9) Uani 1 1 d . . . . .
H86A H 0.584728 0.488307 0.522282 0.065 Uiso 1 1 calc R U . . .
H86B H 0.571724 0.383350 0.529651 0.065 Uiso 1 1 calc R U . . .
H86C H 0.663989 0.458721 0.562807 0.065 Uiso 1 1 calc R U . . .
O4 O 0.82285(18) 0.42107(16) 0.68631(8) 0.0386(6) Uani 1 1 d . . . . .
P4 P 0.81784(7) 0.47754(6) 0.64699(3) 0.0339(2) Uani 1 1 d . . . . .
C87 C 0.9523(3) 0.5156(2) 0.64105(11) 0.0340(8) Uani 1 1 d . . . . .
C88 C 1.0421(3) 0.5512(2) 0.67709(12) 0.0367(8) Uani 1 1 d . . . . .
C89 C 1.1325(3) 0.5871(3) 0.66670(13) 0.0413(9) Uani 1 1 d . . . . .
H89 H 1.191630 0.612122 0.691044 0.050 Uiso 1 1 calc R U . . .
C90 C 1.1392(3) 0.5877(3) 0.62199(13) 0.0442(9) Uani 1 1 d . . . . .
H90 H 1.200866 0.615261 0.615843 0.053 Uiso 1 1 calc R U . . .
C91 C 1.0554(3) 0.5479(3) 0.58683(13) 0.0422(9) Uani 1 1 d . . . . .
H91 H 1.060289 0.545811 0.556022 0.051 Uiso 1 1 calc R U . . .
C92 C 0.9631(3) 0.5102(2) 0.59536(12) 0.0366(8) Uani 1 1 d . . . . .
C93 C 1.0542(3) 0.5455(3) 0.72670(12) 0.0379(8) Uani 1 1 d . . . . .
C94 C 1.0666(3) 0.4590(3) 0.73927(12) 0.0394(8) Uani 1 1 d . . . . .
C95 C 1.0895(3) 0.4547(3) 0.78545(14) 0.0481(10) Uani 1 1 d . . . . .
H95 H 1.098447 0.396551 0.793879 0.058 Uiso 1 1 calc R U . . .
C96 C 1.0998(3) 0.5316(3) 0.81949(13) 0.0482(10) Uani 1 1 d . . . . .
C97 C 1.0895(3) 0.6162(3) 0.80688(13) 0.0470(9) Uani 1 1 d . . . . .
H97 H 1.096421 0.669817 0.830053 0.056 Uiso 1 1 calc R U . . .
C98 C 1.0692(3) 0.6249(3) 0.76085(13) 0.0394(8) Uani 1 1 d . . . . .
C99 C 1.0576(3) 0.3723(3) 0.70343(13) 0.0467(9) Uani 1 1 d . . . . .
H99A H 1.085129 0.323505 0.718301 0.070 Uiso 1 1 calc R U . . .
H99B H 1.097008 0.386141 0.681125 0.070 Uiso 1 1 calc R U . . .
H99C H 0.984694 0.351221 0.687630 0.070 Uiso 1 1 calc R U . . .
C100 C 1.1193(4) 0.5228(4) 0.86949(14) 0.0688(14) Uani 1 1 d . . . . .
H10A H 1.103140 0.457390 0.871323 0.103 Uiso 1 1 calc R U . . .
H10B H 1.075305 0.559297 0.884708 0.103 Uiso 1 1 calc R U . . .
H10C H 1.192129 0.545944 0.884723 0.103 Uiso 1 1 calc R U . . .
C101 C 1.0635(3) 0.7188(3) 0.74963(13) 0.0471(9) Uani 1 1 d . . . . .
H10D H 1.071814 0.764675 0.777944 0.071 Uiso 1 1 calc R U . . .
H10E H 0.996141 0.718480 0.729035 0.071 Uiso 1 1 calc R U . . .
H10F H 1.118634 0.734976 0.734525 0.071 Uiso 1 1 calc R U . . .
C102 C 0.8862(3) 0.4535(2) 0.55396(12) 0.0362(8) Uani 1 1 d . . . . .
C103 C 0.8895(3) 0.3578(3) 0.54372(12) 0.0411(9) Uani 1 1 d . . . . .
C104 C 0.8267(3) 0.3038(3) 0.50383(13) 0.0427(9) Uani 1 1 d . . . . .
H104 H 0.830261 0.239333 0.497169 0.051 Uiso 1 1 calc R U . . .
C105 C 0.7582(3) 0.3408(3) 0.47304(12) 0.0398(8) Uani 1 1 d . . . . .
C106 C 0.7603(3) 0.4354(3) 0.48220(12) 0.0398(8) Uani 1 1 d . . . . .
H106 H 0.716920 0.462509 0.460726 0.048 Uiso 1 1 calc R U . . .
C107 C 0.8228(3) 0.4926(2) 0.52132(12) 0.0365(8) Uani 1 1 d . . . . .
C108 C 0.9602(3) 0.3133(3) 0.57639(15) 0.0558(11) Uani 1 1 d . . . . .
H10G H 1.031050 0.346227 0.582939 0.084 Uiso 1 1 calc R U . . .
H10H H 0.958081 0.248130 0.562442 0.084 Uiso 1 1 calc R U . . .
H10I H 0.937393 0.316614 0.605025 0.084 Uiso 1 1 calc R U . . .
C109 C 0.6845(3) 0.2783(3) 0.43181(13) 0.0544(11) Uani 1 1 d . . . . .
H10J H 0.721295 0.232702 0.417395 0.082 Uiso 1 1 calc R U . . .
H10K H 0.656594 0.315707 0.409715 0.082 Uiso 1 1 calc R U . . .
H10L H 0.627653 0.245943 0.441533 0.082 Uiso 1 1 calc R U . . .
C110 C 0.8229(3) 0.5958(3) 0.52930(13) 0.0486(10) Uani 1 1 d . . . . .
H11A H 0.890459 0.627335 0.528262 0.073 Uiso 1 1 calc R U . . .
H11B H 0.809512 0.616876 0.559448 0.073 Uiso 1 1 calc R U . . .
H11C H 0.768896 0.610327 0.505396 0.073 Uiso 1 1 calc R U . . .
K1 K 0.73247(6) 0.28641(5) 0.71556(3) 0.0413(2) Uani 1 1 d . . . . .
K2 K 0.65109(6) 0.53383(6) 0.78548(3) 0.0435(2) Uani 1 1 d . . . . .
K3 K 0.87003(6) 0.50537(6) 0.77225(3) 0.0419(2) Uani 1 1 d . . . . .
K4 K 0.58777(6) 0.41445(5) 0.66919(3) 0.0397(2) Uani 1 1 d . . . . .
C111 C 1.3236(4) 0.7438(5) 0.8754(2) 0.151(3) Uani 1 1 d G U . . .
H111 H 1.320803 0.689735 0.853008 0.181 Uiso 1 1 calc R U . . .
C112 C 1.3484(5) 0.7405(4) 0.9217(3) 0.163(3) Uani 1 1 d G U . . .
H112 H 1.362449 0.684118 0.931109 0.196 Uiso 1 1 calc R U . . .
C113 C 1.3525(5) 0.8196(6) 0.95445(17) 0.180(3) Uani 1 1 d G U . . .
H113 H 1.369369 0.817274 0.986156 0.216 Uiso 1 1 calc R U . . .
C114 C 1.3318(5) 0.9020(5) 0.9408(3) 0.194(3) Uani 1 1 d G U . . .
H114 H 1.334641 0.956048 0.963103 0.233 Uiso 1 1 calc R U . . .
C115 C 1.3071(5) 0.9053(5) 0.8944(3) 0.172(3) Uani 1 1 d G U . . .
H115 H 1.292993 0.961667 0.885003 0.206 Uiso 1 1 calc R U . . .
C116 C 1.3030(4) 0.8262(6) 0.86166(18) 0.153(3) Uani 1 1 d G U . . .
H116 H 1.286074 0.828512 0.829955 0.184 Uiso 1 1 calc R U . . .
C117 C 0.0960(6) 0.0981(6) 0.5824(2) 0.114(2) Uani 1 1 d . . . . .
H117 H 0.079740 0.143247 0.604761 0.136 Uiso 1 1 calc R U . . .
C118 C 0.0898(5) 0.0075(6) 0.5871(2) 0.108(2) Uani 1 1 d . . . . .
H118 H 0.068464 -0.010739 0.612557 0.130 Uiso 1 1 calc R U . . .
C119 C 0.1142(5) -0.0558(5) 0.5554(2) 0.102(2) Uani 1 1 d . . . . .
H119 H 0.109269 -0.118866 0.558587 0.123 Uiso 1 1 calc R U . . .
C120 C 0.1459(6) -0.0312(4) 0.5188(3) 0.112(2) Uani 1 1 d . . . . .
H120 H 0.162911 -0.076877 0.496874 0.134 Uiso 1 1 calc R U . . .
C121 C 0.1533(5) 0.0600(5) 0.5138(3) 0.112(2) Uani 1 1 d . . . . .
H121 H 0.177086 0.078436 0.488953 0.135 Uiso 1 1 calc R U . . .
C122 C 0.1254(5) 0.1238(5) 0.5455(3) 0.112(2) Uani 1 1 d . . . . .
H122 H 0.126610 0.186316 0.541671 0.134 Uiso 1 1 calc R U . . .
C123 C 0.7364(8) 0.8312(6) 1.0468(3) 0.225(4) Uani 1 1 d G U . . .
H123 H 0.694757 0.813415 1.066496 0.270 Uiso 1 1 calc R U . . .
C124 C 0.8424(9) 0.8580(6) 1.0638(2) 0.222(4) Uani 1 1 d G U . . .
H124 H 0.873332 0.858554 1.095051 0.266 Uiso 1 1 calc R U . . .
C125 C 0.9033(5) 0.8840(6) 1.0351(4) 0.241(4) Uani 1 1 d G U . . .
H125 H 0.975829 0.902302 1.046648 0.289 Uiso 1 1 calc R U . . .
C126 C 0.8581(8) 0.8832(6) 0.9893(4) 0.258(4) Uani 1 1 d G U . . .
H126 H 0.899752 0.900912 0.969690 0.310 Uiso 1 1 calc R U . . .
C127 C 0.7521(9) 0.8563(7) 0.9724(2) 0.257(4) Uani 1 1 d G U . . .
H127 H 0.721177 0.855774 0.941133 0.308 Uiso 1 1 calc R U . . .
C128 C 0.6912(6) 0.8304(6) 1.0011(4) 0.241(4) Uani 1 1 d G U . . .
H128 H 0.618678 0.812026 0.989536 0.289 Uiso 1 1 calc R U . . .

loop_
_atom_site_aniso_label
_atom_site_aniso_U_11
_atom_site_aniso_U_22
_atom_site_aniso_U_33
_atom_site_aniso_U_23
_atom_site_aniso_U_13
_atom_site_aniso_U_12
N1 0.081(3) 0.055(2) 0.048(2) 0.0193(18) 0.0151(19) 0.013(2)
N2 0.069(2) 0.044(2) 0.0465(19) 0.0129(16) 0.0155(17) 0.0141(17)
C1 0.070(3) 0.048(3) 0.054(3) 0.015(2) 0.019(2) 0.015(2)
C2 0.073(3) 0.045(3) 0.061(3) 0.007(2) 0.004(2) 0.000(2)
C3 0.091(4) 0.056(3) 0.047(2) 0.000(2) 0.005(2) 0.016(3)
C4 0.106(4) 0.076(4) 0.073(3) 0.039(3) 0.030(3) 0.023(3)
C5 0.093(4) 0.057(3) 0.058(3) 0.024(2) 0.018(3) 0.023(3)
C6 0.128(5) 0.060(4) 0.104(5) 0.012(3) -0.003(4) -0.016(3)
C7 0.125(5) 0.106(5) 0.076(4) 0.007(4) -0.029(4) 0.019(4)
O1 0.0457(14) 0.0409(15) 0.0412(14) 0.0172(11) 0.0155(11) 0.0157(12)
P1 0.0411(5) 0.0313(5) 0.0357(5) 0.0083(4) 0.0125(4) 0.0108(4)
C8 0.046(2) 0.034(2) 0.0298(17) 0.0095(15) 0.0084(16) 0.0126(16)
C9 0.042(2) 0.040(2) 0.0304(17) 0.0078(15) 0.0093(15) 0.0090(16)
C10 0.044(2) 0.043(2) 0.044(2) 0.0101(18) 0.0139(17) 0.0041(18)
C11 0.049(2) 0.047(2) 0.043(2) 0.0032(18) 0.0195(18) 0.0051(19)
C12 0.052(2) 0.041(2) 0.043(2) 0.0055(17) 0.0189(18) 0.0130(18)
C13 0.043(2) 0.036(2) 0.0343(18) 0.0071(16) 0.0102(16) 0.0087(16)
C14 0.041(2) 0.032(2) 0.0401(19) 0.0049(16) 0.0134(16) 0.0065(16)
C15 0.042(2) 0.036(2) 0.050(2) 0.0069(17) 0.0135(18) 0.0023(17)
C16 0.051(2) 0.036(2) 0.062(3) 0.0103(19) 0.017(2) 0.0153(18)
C17 0.046(2) 0.038(2) 0.064(3) 0.0018(19) 0.019(2) 0.0059(18)
C18 0.046(2) 0.046(2) 0.045(2) 0.0009(18) 0.0135(18) 0.0009(18)
C19 0.042(2) 0.038(2) 0.041(2) 0.0070(17) 0.0138(17) 0.0074(17)
C20 0.062(3) 0.043(2) 0.055(2) 0.013(2) 0.002(2) 0.008(2)
C21 0.066(3) 0.043(3) 0.086(3) -0.006(2) 0.018(3) 0.012(2)
C22 0.059(3) 0.046(2) 0.046(2) 0.0084(19) 0.0073(19) 0.009(2)
C23 0.051(2) 0.034(2) 0.045(2) 0.0127(17) 0.0232(18) 0.0208(17)
C24 0.049(2) 0.041(2) 0.051(2) 0.0168(18) 0.0237(19) 0.0221(18)
C25 0.062(3) 0.047(3) 0.065(3) 0.029(2) 0.024(2) 0.028(2)
C26 0.072(3) 0.033(2) 0.072(3) 0.015(2) 0.033(2) 0.021(2)
C27 0.064(3) 0.035(2) 0.054(2) 0.0038(18) 0.024(2) 0.0121(19)
C28 0.057(2) 0.032(2) 0.048(2) 0.0076(17) 0.0233(19) 0.0152(18)
C29 0.068(3) 0.041(2) 0.043(2) 0.0047(18) 0.014(2) 0.007(2)
C30 0.044(2) 0.058(3) 0.055(2) 0.021(2) 0.0121(19) 0.017(2)
C31 0.100(4) 0.040(3) 0.105(4) 0.030(3) 0.041(3) 0.028(3)
N3 0.053(2) 0.053(2) 0.051(2) 0.0064(17) 0.0201(16) -0.0004(17)
N4 0.058(2) 0.0379(19) 0.0512(19) 0.0091(15) 0.0215(17) 0.0055(16)
C32 0.055(2) 0.046(2) 0.051(2) 0.0088(19) 0.016(2) 0.009(2)
C33 0.069(3) 0.046(3) 0.054(3) 0.008(2) 0.013(2) -0.007(2)
C34 0.069(3) 0.040(2) 0.058(3) 0.005(2) 0.017(2) 0.008(2)
C35 0.074(3) 0.054(3) 0.077(3) 0.016(2) 0.040(3) 0.007(2)
C36 0.063(3) 0.097(4) 0.055(3) 0.003(3) 0.024(2) -0.007(3)
C37 0.110(5) 0.057(3) 0.096(4) 0.011(3) 0.023(3) -0.032(3)
C38 0.106(4) 0.057(3) 0.080(4) -0.004(3) 0.026(3) 0.019(3)
O2 0.0421(14) 0.0376(14) 0.0466(14) 0.0162(12) 0.0143(11) 0.0064(11)
P2 0.0438(5) 0.0302(5) 0.0376(5) 0.0088(4) 0.0108(4) 0.0082(4)
C39 0.042(2) 0.034(2) 0.041(2) 0.0120(16) 0.0101(16) 0.0069(16)
C40 0.045(2) 0.038(2) 0.0387(19) 0.0118(16) 0.0083(17) 0.0067(17)
C41 0.058(3) 0.047(2) 0.044(2) 0.0178(19) 0.0140(19) 0.006(2)
C42 0.079(3) 0.044(2) 0.052(2) 0.024(2) 0.018(2) 0.018(2)
C43 0.066(3) 0.038(2) 0.054(2) 0.0170(19) 0.016(2) 0.015(2)
C44 0.047(2) 0.033(2) 0.041(2) 0.0119(16) 0.0140(17) 0.0095(16)
C45 0.060(2) 0.040(2) 0.0323(19) 0.0126(16) 0.0101(18) 0.0112(19)
C46 0.060(3) 0.048(2) 0.037(2) 0.0111(18) 0.0031(19) 0.005(2)
C47 0.077(3) 0.052(3) 0.038(2) 0.007(2) 0.000(2) 0.002(2)
C48 0.087(3) 0.054(3) 0.034(2) 0.0116(19) 0.007(2) 0.016(3)
C49 0.082(3) 0.061(3) 0.039(2) 0.017(2) 0.020(2) 0.029(3)
C50 0.068(3) 0.044(2) 0.038(2) 0.0106(18) 0.013(2) 0.012(2)
C51 0.057(3) 0.065(3) 0.058(3) 0.007(2) 0.004(2) 0.000(2)
C52 0.065(3) 0.065(3) 0.052(2) 0.006(2) 0.021(2) 0.014(2)
C53 0.131(5) 0.060(3) 0.042(2) 0.003(2) 0.008(3) 0.028(3)
C54 0.054(2) 0.0272(19) 0.048(2) 0.0157(16) 0.0178(18) 0.0179(17)
C55 0.056(2) 0.0244(19) 0.053(2) 0.0136(17) 0.0189(19) 0.0163(17)
C56 0.063(3) 0.032(2) 0.046(2) 0.0109(17) 0.014(2) 0.0194(19)
C57 0.064(3) 0.033(2) 0.054(2) 0.0150(19) 0.026(2) 0.0203(19)
C58 0.058(3) 0.037(2) 0.071(3) 0.027(2) 0.034(2) 0.0206(19)
C59 0.052(2) 0.032(2) 0.059(2) 0.0204(18) 0.017(2) 0.0157(18)
C60 0.055(2) 0.034(2) 0.060(2) 0.0062(19) 0.016(2) 0.0133(19)
C61 0.078(3) 0.061(3) 0.063(3) 0.021(2) 0.036(2) 0.024(2)
C62 0.051(2) 0.049(3) 0.060(3) 0.014(2) 0.013(2) 0.009(2)
O3 0.0438(14) 0.0363(14) 0.0429(14) 0.0134(11) 0.0169(11) 0.0121(11)
P3 0.0387(5) 0.0287(5) 0.0365(5) 0.0093(4) 0.0093(4) 0.0084(4)
C63 0.0376(19) 0.0289(18) 0.0387(19) 0.0058(15) 0.0135(15) 0.0126(15)
C64 0.042(2) 0.0287(18) 0.0344(18) 0.0047(15) 0.0107(15) 0.0090(15)
C65 0.049(2) 0.035(2) 0.039(2) 0.0105(16) 0.0054(17) 0.0078(17)
C66 0.061(3) 0.038(2) 0.042(2) 0.0169(17) 0.0112(19) 0.0130(19)
C67 0.051(2) 0.0274(19) 0.041(2) 0.0113(16) 0.0055(17) 0.0038(16)
C68 0.042(2) 0.0290(19) 0.043(2) 0.0105(15) 0.0141(16) 0.0111(16)
C69 0.041(2) 0.0244(18) 0.042(2) 0.0116(15) 0.0082(16) 0.0052(15)
C70 0.043(2) 0.0274(19) 0.048(2) 0.0115(16) 0.0136(17) 0.0091(16)
C71 0.049(2) 0.0272(19) 0.046(2) 0.0067(16) 0.0126(18) 0.0064(16)
C72 0.049(2) 0.0279(19) 0.047(2) 0.0068(16) 0.0075(18) 0.0046(17)
C73 0.043(2) 0.030(2) 0.056(2) 0.0110(18) 0.0116(18) 0.0042(17)
C74 0.047(2) 0.0273(19) 0.048(2) 0.0100(16) 0.0119(18) 0.0088(16)
C75 0.049(2) 0.032(2) 0.049(2) 0.0074(17) 0.0120(18) 0.0081(17)
C76 0.053(2) 0.044(2) 0.055(2) -0.0011(19) 0.006(2) -0.003(2)
C77 0.051(2) 0.043(2) 0.055(2) 0.0044(19) 0.020(2) 0.0057(19)
C78 0.0349(18) 0.0306(19) 0.0354(18) 0.0088(15) 0.0036(15) 0.0079(15)
C79 0.039(2) 0.039(2) 0.045(2) 0.0160(17) 0.0097(16) 0.0171(17)
C80 0.038(2) 0.047(2) 0.049(2) 0.0153(19) 0.0098(17) 0.0134(18)
C81 0.035(2) 0.044(2) 0.048(2) 0.0183(19) 0.0031(17) 0.0019(17)
C82 0.043(2) 0.036(2) 0.041(2) 0.0082(16) 0.0008(17) 0.0040(17)
C83 0.0358(19) 0.0340(19) 0.0340(18) 0.0111(15) 0.0024(15) 0.0080(15)
C84 0.051(2) 0.040(2) 0.051(2) 0.0082(18) 0.0177(19) 0.0160(18)
C85 0.054(3) 0.061(3) 0.075(3) 0.019(2) 0.015(2) -0.001(2)
C86 0.047(2) 0.043(2) 0.038(2) 0.0063(17) 0.0070(17) 0.0067(18)
O4 0.0446(14) 0.0298(13) 0.0471(14) 0.0144(11) 0.0153(11) 0.0117(11)
P4 0.0371(5) 0.0286(5) 0.0388(5) 0.0093(4) 0.0120(4) 0.0079(4)
C87 0.041(2) 0.0262(18) 0.0388(19) 0.0098(15) 0.0123(16) 0.0117(15)
C88 0.042(2) 0.0303(19) 0.0399(19) 0.0106(16) 0.0108(16) 0.0089(16)
C89 0.035(2) 0.040(2) 0.050(2) 0.0142(18) 0.0079(17) 0.0054(16)
C90 0.040(2) 0.045(2) 0.055(2) 0.0188(19) 0.0168(18) 0.0109(18)
C91 0.044(2) 0.043(2) 0.044(2) 0.0106(18) 0.0184(18) 0.0107(18)
C92 0.0379(19) 0.0297(19) 0.044(2) 0.0100(16) 0.0109(16) 0.0084(15)
C93 0.0332(19) 0.041(2) 0.044(2) 0.0178(17) 0.0104(16) 0.0098(16)
C94 0.0329(19) 0.044(2) 0.046(2) 0.0162(18) 0.0111(16) 0.0133(16)
C95 0.044(2) 0.051(3) 0.058(2) 0.026(2) 0.0140(19) 0.0180(19)
C96 0.045(2) 0.060(3) 0.043(2) 0.017(2) 0.0080(18) 0.012(2)
C97 0.042(2) 0.053(3) 0.043(2) 0.0083(19) 0.0045(17) 0.0075(19)
C98 0.0338(19) 0.037(2) 0.046(2) 0.0100(17) 0.0055(16) 0.0061(16)
C99 0.049(2) 0.038(2) 0.061(2) 0.0168(19) 0.018(2) 0.0172(18)
C100 0.078(3) 0.092(4) 0.043(2) 0.025(2) 0.012(2) 0.034(3)
C101 0.045(2) 0.042(2) 0.049(2) 0.0074(18) 0.0045(18) 0.0015(18)
C102 0.041(2) 0.034(2) 0.0372(19) 0.0102(16) 0.0153(16) 0.0062(16)
C103 0.048(2) 0.037(2) 0.044(2) 0.0117(17) 0.0156(18) 0.0144(17)
C104 0.056(2) 0.0271(19) 0.047(2) 0.0051(16) 0.0172(19) 0.0073(17)
C105 0.048(2) 0.034(2) 0.040(2) 0.0066(16) 0.0176(17) 0.0054(17)
C106 0.048(2) 0.042(2) 0.0334(19) 0.0104(16) 0.0130(16) 0.0117(18)
C107 0.044(2) 0.033(2) 0.0390(19) 0.0117(16) 0.0188(16) 0.0097(16)
C108 0.059(3) 0.037(2) 0.070(3) 0.013(2) 0.005(2) 0.016(2)
C109 0.066(3) 0.042(2) 0.048(2) 0.0012(19) 0.010(2) -0.002(2)
C110 0.068(3) 0.033(2) 0.048(2) 0.0099(17) 0.017(2) 0.0145(19)
K1 0.0527(5) 0.0307(4) 0.0446(4) 0.0131(3) 0.0136(4) 0.0118(4)
K2 0.0481(5) 0.0392(5) 0.0475(5) 0.0098(4) 0.0178(4) 0.0102(4)
K3 0.0433(5) 0.0395(5) 0.0448(5) 0.0095(4) 0.0127(4) 0.0082(4)
K4 0.0477(5) 0.0339(4) 0.0400(4) 0.0118(3) 0.0101(4) 0.0107(4)
C111 0.090(4) 0.200(6) 0.167(5) 0.023(5) 0.059(5) 0.003(5)
C112 0.150(5) 0.188(7) 0.180(6) 0.074(5) 0.064(6) 0.038(5)
C113 0.194(6) 0.220(8) 0.153(6) 0.064(5) 0.066(6) 0.050(7)
C114 0.187(6) 0.203(7) 0.197(6) 0.026(6) 0.061(6) 0.045(6)
C115 0.139(5) 0.184(7) 0.209(7) 0.092(5) 0.042(6) 0.011(5)
C116 0.090(4) 0.238(8) 0.144(5) 0.077(5) 0.038(4) -0.009(6)
C117 0.132(6) 0.120(6) 0.082(4) 0.003(4) 0.004(4) 0.065(5)
C118 0.116(5) 0.131(6) 0.087(4) 0.023(4) 0.019(4) 0.068(5)
C119 0.130(6) 0.084(5) 0.109(5) 0.018(4) 0.056(4) 0.032(4)
C120 0.144(6) 0.065(4) 0.145(6) 0.010(4) 0.078(5) 0.027(4)
C121 0.124(6) 0.081(5) 0.149(6) 0.017(4) 0.069(5) 0.021(4)
C122 0.111(5) 0.068(4) 0.149(7) 0.002(4) 0.025(5) 0.023(4)
C123 0.281(9) 0.168(7) 0.252(8) 0.062(7) 0.109(8) 0.026(8)
C124 0.271(10) 0.168(7) 0.252(8) 0.046(7) 0.118(7) 0.027(8)
C125 0.281(9) 0.208(8) 0.252(9) 0.010(8) 0.128(7) 0.039(7)
C126 0.301(10) 0.245(8) 0.252(8) 0.040(8) 0.135(8) 0.027(8)
C127 0.311(10) 0.223(8) 0.254(8) 0.062(7) 0.118(7) -0.001(9)
C128 0.296(9) 0.192(7) 0.252(9) 0.065(8) 0.109(7) 0.000(8)

loop_
_atom_type_symbol
_atom_type_description
_atom_type_scat_dispersion_real
_atom_type_scat_dispersion_imag
_atom_type_scat_source
C C 0.0033 0.0016 'International Tables Vol C Tables 4.2.6.8 and 6.1.1.4'
H H 0.0000 0.0000 'International Tables Vol C Tables 4.2.6.8 and 6.1.1.4'
N N 0.0061 0.0033 'International Tables Vol C Tables 4.2.6.8 and 6.1.1.4'
O O 0.0106 0.0060 'International Tables Vol C Tables 4.2.6.8 and 6.1.1.4'
P P 0.1023 0.0942 'International Tables Vol C Tables 4.2.6.8 and 6.1.1.4'
K K 0.2009 0.2494 'International Tables Vol C Tables 4.2.6.8 and 6.1.1.4'

loop_
_geom_angle_atom_site_label_1
_geom_angle_atom_site_label_2
_geom_angle_atom_site_label_3
_geom_angle
_geom_angle_site_symmetry_1
_geom_angle_site_symmetry_3
_geom_angle_publ_flag
C1 N1 C3 113.1(4) . . ?
C1 N1 C4 122.7(4) . . ?
C1 N1 K2 30.8(2) . . ?
C1 N1 K3 46.9(2) . . ?
C3 N1 C4 124.0(4) . . ?
C3 N1 K2 143.6(3) . . ?
C3 N1 K3 123.1(3) . . ?
C4 N1 K2 91.9(3) . . ?
C4 N1 K3 99.2(3) . . ?
K3 N1 K2 45.57(5) . . ?
C1 N2 C2 113.7(3) . . ?
C1 N2 C5 122.4(4) . . ?
C1 N2 K2 40.8(2) . . ?
C1 N2 K3 51.8(2) . . ?
C2 N2 C5 123.9(4) . . ?
C2 N2 K2 154.1(3) . . ?
C2 N2 K3 127.2(3) . . ?
C5 N2 K2 81.7(3) . . ?
C5 N2 K3 90.7(2) . . ?
K3 N2 K2 47.61(5) . . ?
N1 C1 K2 136.0(3) . . ?
N1 C1 K3 114.3(3) . . ?
N2 C1 N1 101.2(4) . . ?
N2 C1 K2 122.3(3) . . ?
N2 C1 K3 108.0(3) . . ?
K2 C1 K3 60.82(9) . . ?
N2 C2 C6 122.2(4) . . ?
C3 C2 N2 106.1(4) . . ?
C3 C2 C6 131.7(5) . . ?
N1 C3 C7 123.2(5) . . ?
C2 C3 N1 105.8(4) . . ?
C2 C3 C7 131.0(5) . . ?
N1 C4 K3 61.6(2) . . ?
N2 C5 K2 77.5(2) . . ?
N2 C5 K3 68.4(2) . . ?
K2 C5 K3 45.59(6) . . ?
P1 O1 K1 87.78(10) . . ?
P1 O1 K2 119.94(13) . . ?
P1 O1 K4 147.40(14) . . ?
K2 O1 K1 98.08(8) . . ?
K2 O1 K4 85.03(8) . . ?
K4 O1 K1 66.80(6) . . ?
O1 P1 C8 109.11(14) . . ?
O1 P1 P2 97.98(11) . . ?
O1 P1 K1 64.54(9) . . ?
O1 P1 K2 38.35(10) . . ?
O1 P1 K4 20.56(9) . . ?
C8 P1 P2 101.21(12) . . ?
C8 P1 K1 173.08(11) . . ?
C8 P1 K2 98.31(12) . . ?
C8 P1 K4 125.42(10) . . ?
P2 P1 K1 77.63(4) . . ?
P2 P1 K2 63.64(5) . . ?
P2 P1 K4 104.33(5) . . ?
K1 P1 K2 75.01(4) . . ?
K1 P1 K4 49.18(3) . . ?
K2 P1 K4 54.66(3) . . ?
P1 C8 K2 56.52(10) . . ?
C9 C8 P1 115.8(3) . . ?
C9 C8 K2 172.1(2) . . ?
C13 C8 P1 128.0(3) . . ?
C13 C8 C9 116.2(3) . . ?
C13 C8 K2 71.4(2) . . ?
C8 C9 C14 124.6(3) . . ?
C10 C9 C8 121.1(3) . . ?
C10 C9 C14 113.8(3) . . ?
C11 C10 C9 121.2(4) . . ?
C12 C11 C10 118.2(4) . . ?
C11 C12 C13 122.8(4) . . ?
C8 C13 C23 126.5(3) . . ?
C8 C13 K2 89.5(2) . . ?
C12 C13 C8 120.3(3) . . ?
C12 C13 C23 112.8(3) . . ?
C12 C13 K2 150.1(3) . . ?
C23 C13 K2 38.47(17) . . ?
C15 C14 C9 122.2(3) . . ?
C19 C14 C9 118.1(3) . . ?
C19 C14 C15 118.6(3) . . ?
C14 C15 C20 120.7(3) . . ?
C16 C15 C14 119.3(3) . . ?
C16 C15 C20 120.0(3) . . ?
C15 C16 C17 123.0(4) . . ?
C16 C17 C21 121.3(4) . . ?
C18 C17 C16 117.3(4) . . ?
C18 C17 C21 121.4(4) . . ?
C17 C18 C19 121.7(4) . . ?
C14 C19 C22 120.4(3) . . ?
C18 C19 C14 120.0(3) . . ?
C18 C19 C22 119.6(3) . . ?
C13 C23 K2 124.0(2) . . ?
C24 C23 C13 118.6(3) . . ?
C24 C23 K2 78.9(2) . . ?
C28 C23 C13 121.3(3) . . ?
C28 C23 C24 119.2(3) . . ?
C28 C23 K2 76.8(2) . . ?
C23 C24 C30 120.4(3) . . ?
C23 C24 K2 75.0(2) . . ?
C25 C24 C23 119.0(4) . . ?
C25 C24 C30 120.6(3) . . ?
C25 C24 K2 77.1(2) . . ?
C30 C24 K2 119.6(2) . . ?
C24 C25 C26 122.7(4) . . ?
C24 C25 K2 77.5(2) . . ?
C26 C25 K2 75.5(2) . . ?
C25 C26 C31 121.8(4) . . ?
C25 C26 K2 78.8(2) . . ?
C27 C26 C25 117.4(4) . . ?
C27 C26 C31 120.7(4) . . ?
C27 C26 K2 75.6(2) . . ?
C31 C26 K2 116.2(3) . . ?
C26 C27 C28 122.7(4) . . ?
C26 C27 K2 78.5(2) . . ?
C28 C27 K2 78.2(2) . . ?
C23 C28 C29 121.1(3) . . ?
C23 C28 K2 76.9(2) . . ?
C27 C28 C23 118.8(3) . . ?
C27 C28 C29 120.1(4) . . ?
C27 C28 K2 75.7(2) . . ?
C29 C28 K2 116.9(3) . . ?
C28 C29 K2 43.71(19) . . ?
C24 C30 K2 41.95(18) . . ?
C26 C31 K2 44.0(2) . . ?
C32 N3 C33 113.2(4) . . ?
C32 N3 C36 122.4(4) . . ?
C32 N3 K1 49.5(2) . . ?
C32 N3 K4 40.3(2) . . ?
C33 N3 C36 124.4(4) . . ?
C33 N3 K1 123.2(3) . . ?
C33 N3 K4 153.4(3) . . ?
C36 N3 K1 94.9(2) . . ?
C36 N3 K4 82.1(3) . . ?
K1 N3 K4 48.06(5) . . ?
C32 N4 C34 113.0(3) . . ?
C32 N4 C35 123.0(4) . . ?
C32 N4 K1 50.5(2) . . ?
C32 N4 K4 31.6(2) . . ?
C34 N4 C35 124.0(4) . . ?
C34 N4 K1 123.9(2) . . ?
C34 N4 K4 144.4(3) . . ?
C35 N4 K1 95.3(2) . . ?
C35 N4 K4 91.4(2) . . ?
K1 N4 K4 46.80(5) . . ?
N3 C32 N4 101.9(4) . . ?
N3 C32 K1 111.2(3) . . ?
N3 C32 K4 123.0(3) . . ?
N4 C32 K1 109.6(3) . . ?
N4 C32 K4 134.8(3) . . ?
K4 C32 K1 61.83(9) . . ?
N3 C33 C37 122.0(4) . . ?
C34 C33 N3 105.8(4) . . ?
C34 C33 C37 132.2(5) . . ?
N4 C34 C38 123.5(4) . . ?
C33 C34 N4 106.1(4) . . ?
C33 C34 C38 130.5(4) . . ?
N4 C35 K1 64.5(2) . . ?
N3 C36 K1 64.8(2) . . ?
N3 C36 K4 76.7(2) . . ?
K4 C36 K1 45.22(6) . . ?
P2 O2 K1 121.34(13) . . ?
P2 O2 K2 86.68(11) . . ?
P2 O2 K3 145.85(15) . . ?
K1 O2 K2 97.73(8) . . ?
K1 O2 K3 83.34(8) . . ?
K3 O2 K2 65.34(6) . . ?
P1 P2 K1 63.56(4) . . ?
P1 P2 K2 77.51(5) . . ?
P1 P2 K3 102.96(4) . . ?
O2 P2 P1 97.41(10) . . ?
O2 P2 C39 109.23(15) . . ?
O2 P2 K1 37.34(10) . . ?
O2 P2 K2 65.68(9) . . ?
O2 P2 K3 21.63(9) . . ?
C39 P2 P1 99.63(12) . . ?
C39 P2 K1 98.53(12) . . ?
C39 P2 K2 173.47(12) . . ?
C39 P2 K3 127.52(12) . . ?
K1 P2 K3 53.66(3) . . ?
K2 P2 K1 74.95(4) . . ?
K2 P2 K3 48.58(3) . . ?
C40 C39 P2 115.7(3) . . ?
C44 C39 P2 127.5(3) . . ?
C44 C39 C40 116.8(3) . . ?
C39 C40 C45 123.9(3) . . ?
C41 C40 C39 120.7(3) . . ?
C41 C40 C45 114.9(3) . . ?
C42 C41 C40 121.0(4) . . ?
C41 C42 C43 118.9(4) . . ?
C42 C43 C44 122.1(4) . . ?
C39 C44 C54 126.8(3) . . ?
C39 C44 K1 89.88(19) . . ?
C43 C44 C39 120.1(3) . . ?
C43 C44 C54 112.8(3) . . ?
C43 C44 K1 149.8(3) . . ?
C54 C44 K1 38.36(16) . . ?
C46 C45 C40 117.7(4) . . ?
C46 C45 C50 120.2(4) . . ?
C50 C45 C40 121.6(4) . . ?
C45 C46 C47 119.3(4) . . ?
C45 C46 C51 120.8(4) . . ?
C47 C46 C51 119.9(4) . . ?
C48 C47 C46 122.6(4) . . ?
C47 C48 C49 116.7(4) . . ?
C47 C48 C53 122.3(5) . . ?
C49 C48 C53 120.9(5) . . ?
C50 C49 C48 122.6(4) . . ?
C45 C50 C52 122.1(4) . . ?
C49 C50 C45 118.2(4) . . ?
C49 C50 C52 119.6(4) . . ?
C44 C54 K1 124.1(2) . . ?
C55 C54 C44 121.1(3) . . ?
C55 C54 K1 75.31(19) . . ?
C59 C54 C44 118.6(3) . . ?
C59 C54 C55 119.7(4) . . ?
C59 C54 K1 79.05(19) . . ?
C54 C55 C60 121.8(4) . . ?
C54 C55 K1 78.34(19) . . ?
C56 C55 C54 118.9(4) . . ?
C56 C55 C60 119.3(4) . . ?
C56 C55 K1 76.4(2) . . ?
C60 C55 K1 116.7(2) . . ?
C55 C56 K1 77.2(2) . . ?
C57 C56 C55 121.9(4) . . ?
C57 C56 K1 79.9(2) . . ?
C56 C57 C61 120.2(4) . . ?
C56 C57 K1 74.1(2) . . ?
C58 C57 C56 117.8(4) . . ?
C58 C57 C61 121.9(4) . . ?
C58 C57 K1 78.2(2) . . ?
C61 C57 K1 120.5(2) . . ?
C57 C58 C59 123.1(4) . . ?
C57 C58 K1 76.6(2) . . ?
C59 C58 K1 77.5(2) . . ?
C54 C59 C62 121.2(4) . . ?
C54 C59 K1 75.04(19) . . ?
C58 C59 C54 118.6(4) . . ?
C58 C59 C62 120.1(4) . . ?
C58 C59 K1 76.9(2) . . ?
C62 C59 K1 120.0(2) . . ?
C55 C60 K1 43.63(17) . . ?
C57 C61 K1 41.00(18) . . ?
C59 C62 K1 41.58(17) . . ?
P3 O3 K2 148.75(14) . . ?
P3 O3 K3 88.33(10) . . ?
P3 O3 K4 118.86(13) . . ?
K2 O3 K3 66.10(6) . . ?
K4 O3 K2 83.92(8) . . ?
K4 O3 K3 98.24(8) . . ?
O3 P3 C63 109.63(14) . . ?
O3 P3 P4 98.56(10) . . ?
O3 P3 K2 19.80(9) . . ?
O3 P3 K3 63.76(9) . . ?
O3 P3 K4 39.11(10) . . ?
C63 P3 P4 100.15(11) . . ?
C63 P3 K2 126.31(11) . . ?
C63 P3 K3 172.46(12) . . ?
C63 P3 K4 97.64(12) . . ?
P4 P3 K2 103.43(4) . . ?
P4 P3 K3 78.00(4) . . ?
P4 P3 K4 63.71(4) . . ?
K3 P3 K2 48.09(3) . . ?
K3 P3 K4 74.95(4) . . ?
K4 P3 K2 54.13(3) . . ?
P3 C63 K4 56.87(10) . . ?
C64 C63 P3 127.3(3) . . ?
C64 C63 K4 70.49(18) . . ?
C68 C63 P3 115.7(3) . . ?
C68 C63 C64 116.9(3) . . ?
C68 C63 K4 172.4(2) . . ?
C63 C64 C78 127.4(3) . . ?
C63 C64 K4 90.38(19) . . ?
C65 C64 C63 119.8(3) . . ?
C65 C64 C78 112.5(3) . . ?
C65 C64 K4 149.4(2) . . ?
C78 C64 K4 38.83(15) . . ?
C66 C65 C64 121.6(4) . . ?
C67 C66 C65 119.0(3) . . ?
C66 C67 C68 121.3(3) . . ?
C63 C68 C69 124.4(3) . . ?
C67 C68 C63 120.8(3) . . ?
C67 C68 C69 114.4(3) . . ?
C70 C69 C68 118.6(3) . . ?
C70 C69 C74 119.2(3) . . ?
C74 C69 C68 121.5(3) . . ?
C69 C70 C75 120.3(3) . . ?
C71 C70 C69 119.2(3) . . ?
C71 C70 C75 120.4(3) . . ?
C72 C71 C70 122.4(4) . . ?
C71 C72 C73 117.7(4) . . ?
C71 C72 C76 120.9(4) . . ?
C73 C72 C76 121.3(4) . . ?
C72 C73 C74 122.2(4) . . ?
C69 C74 C77 121.3(3) . . ?
C73 C74 C69 119.1(4) . . ?
C73 C74 C77 119.5(3) . . ?
C64 C78 K4 123.5(2) . . ?
C79 C78 C64 118.7(3) . . ?
C79 C78 C83 118.8(3) . . ?
C79 C78 K4 79.54(18) . . ?
C83 C78 C64 121.7(3) . . ?
C83 C78 K4 75.82(18) . . ?
C78 C79 C84 121.1(3) . . ?
C78 C79 K4 74.21(18) . . ?
C80 C79 C78 119.4(4) . . ?
C80 C79 C84 119.5(3) . . ?
C80 C79 K4 78.4(2) . . ?
C84 C79 K4 118.6(2) . . ?
C79 C80 K4 76.26(19) . . ?
C81 C80 C79 122.3(4) . . ?
C81 C80 K4 77.4(2) . . ?
C80 C81 C82 118.3(3) . . ?
C80 C81 C85 120.8(4) . . ?
C80 C81 K4 77.4(2) . . ?
C82 C81 C85 120.9(4) . . ?
C82 C81 K4 74.0(2) . . ?
C85 C81 K4 119.3(2) . . ?
C81 C82 K4 80.2(2) . . ?
C83 C82 C81 121.5(4) . . ?
C83 C82 K4 75.48(19) . . ?
C78 C83 C86 119.9(3) . . ?
C78 C83 K4 77.46(18) . . ?
C82 C83 C78 119.8(3) . . ?
C82 C83 C86 120.3(3) . . ?
C82 C83 K4 78.48(19) . . ?
C86 C83 K4 114.1(2) . . ?
C79 C84 K4 42.58(16) . . ?
C81 C85 K4 41.98(18) . . ?
C83 C86 K4 45.49(15) . . ?
P4 O4 K1 146.14(14) . . ?
P4 O4 K3 120.94(13) . . ?
P4 O4 K4 86.68(10) . . ?
K1 O4 K3 84.51(8) . . ?
K1 O4 K4 66.79(6) . . ?
K3 O4 K4 97.32(8) . . ?
P3 P4 K1 104.16(4) . . ?
P3 P4 K3 63.28(4) . . ?
P3 P4 K4 77.57(5) . . ?
O4 P4 P3 97.51(10) . . ?
O4 P4 C87 109.92(14) . . ?
O4 P4 K1 21.25(9) . . ?
O4 P4 K3 37.60(10) . . ?
O4 P4 K4 65.64(10) . . ?
C87 P4 P3 99.76(12) . . ?
C87 P4 K1 127.04(10) . . ?
C87 P4 K3 99.46(11) . . ?
C87 P4 K4 174.18(11) . . ?
K3 P4 K1 54.18(3) . . ?
K4 P4 K1 49.69(3) . . ?
K4 P4 K3 74.73(4) . . ?
C88 C87 P4 127.1(3) . . ?
C92 C87 P4 115.6(3) . . ?
C92 C87 C88 117.3(3) . . ?
C87 C88 C93 126.1(3) . . ?
C87 C88 K3 89.4(2) . . ?
C89 C88 C87 119.5(3) . . ?
C89 C88 C93 114.0(3) . . ?
C89 C88 K3 150.8(2) . . ?
C93 C88 K3 38.25(17) . . ?
C90 C89 C88 122.1(3) . . ?
C91 C90 C89 118.9(3) . . ?
C90 C91 C92 121.2(3) . . ?
C87 C92 C102 124.1(3) . . ?
C91 C92 C87 120.6(3) . . ?
C91 C92 C102 114.7(3) . . ?
C88 C93 K3 124.5(2) . . ?
C94 C93 C88 118.2(3) . . ?
C94 C93 K3 76.6(2) . . ?
C98 C93 C88 121.6(3) . . ?
C98 C93 C94 119.5(3) . . ?
C98 C93 K3 77.9(2) . . ?
C93 C94 C99 121.1(3) . . ?
C93 C94 K3 77.3(2) . . ?
C95 C94 C93 118.9(4) . . ?
C95 C94 C99 120.0(3) . . ?
C95 C94 K3 75.3(2) . . ?
C99 C94 K3 118.9(2) . . ?
C94 C95 K3 78.9(2) . . ?
C96 C95 C94 122.3(4) . . ?
C96 C95 K3 76.1(2) . . ?
C95 C96 C97 118.3(3) . . ?
C95 C96 C100 120.6(4) . . ?
C95 C96 K3 77.9(2) . . ?
C97 C96 C100 121.1(4) . . ?
C97 C96 K3 77.7(2) . . ?
C100 C96 K3 113.1(3) . . ?
C96 C97 C98 121.7(4) . . ?
C96 C97 K3 76.2(2) . . ?
C98 C97 K3 80.1(2) . . ?
C93 C98 C97 119.1(3) . . ?
C93 C98 C101 121.8(3) . . ?
C93 C98 K3 76.4(2) . . ?
C97 C98 C101 119.1(4) . . ?
C97 C98 K3 74.0(2) . . ?
C101 C98 K3 119.9(2) . . ?
C94 C99 K3 42.13(18) . . ?
C96 C100 K3 46.0(2) . . ?
C98 C101 K3 41.74(18) . . ?
C103 C102 C92 117.6(3) . . ?
C103 C102 C107 118.3(3) . . ?
C107 C102 C92 123.4(3) . . ?
C102 C103 C108 120.4(3) . . ?
C104 C103 C102 119.9(3) . . ?
C104 C103 C108 119.7(3) . . ?
C103 C104 C105 122.1(3) . . ?
C104 C105 C109 120.5(3) . . ?
C106 C105 C104 117.3(3) . . ?
C106 C105 C109 122.2(3) . . ?
C105 C106 C107 122.7(3) . . ?
C102 C107 C110 120.1(3) . . ?
C106 C107 C102 119.4(3) . . ?
C106 C107 C110 120.5(3) . . ?
O1 K1 C32 85.09(10) . . ?
O1 K1 C55 102.51(9) . . ?
O1 K1 C56 123.43(10) . . ?
O2 K1 O1 64.13(8) . . ?
O2 K1 C32 149.15(10) . . ?
O2 K1 C55 92.27(9) . . ?
O2 K1 C56 115.05(9) . . ?
C55 K1 C32 92.46(11) . . ?
C56 K1 C32 79.31(11) . . ?
C56 K1 C55 26.42(10) . . ?
O4 K1 O1 103.02(7) . . ?
O4 K1 C32 91.93(10) . . ?
O4 K1 O2 96.78(8) . . ?
O4 K1 C55 154.38(9) . . ?
O4 K1 C56 131.29(10) . . ?
C1 K2 C27 79.60(12) . . ?
C1 K2 C28 92.45(12) . . ?
C1 K2 O2 85.48(10) . . ?
O1 K2 C1 148.88(10) . . ?
O1 K2 C27 115.31(10) . . ?
O1 K2 C28 92.86(10) . . ?
O1 K2 O2 63.49(7) . . ?
O1 K2 O3 94.91(8) . . ?
C27 K2 C28 26.12(10) . . ?
C27 K2 O2 125.01(9) . . ?
O2 K2 C28 104.14(9) . . ?
O3 K2 C1 93.74(10) . . ?
O3 K2 C27 131.56(9) . . ?
O3 K2 C28 153.72(9) . . ?
O3 K2 O2 101.80(7) . . ?
O2 K3 O3 104.01(8) . . ?
O2 K3 C95 102.75(9) . . ?
O2 K3 C96 109.27(9) . . ?
O2 K3 C97 132.87(9) . . ?
O3 K3 C95 145.12(9) . . ?
O3 K3 C96 146.53(9) . . ?
O3 K3 C97 121.10(9) . . ?
O4 K3 O2 95.24(8) . . ?
O4 K3 O3 64.69(7) . . ?
O4 K3 C95 91.01(10) . . ?
O4 K3 C96 114.62(10) . . ?
O4 K3 C97 114.92(10) . . ?
C96 K3 C95 25.93(11) . . ?
C96 K3 C97 26.05(10) . . ?
C97 K3 C95 45.28(11) . . ?
O1 K4 C32 93.73(10) . . ?
O1 K4 O3 95.69(8) . . ?
O1 K4 C78 142.29(9) . . ?
O1 K4 C83 153.70(9) . . ?
O1 K4 O4 101.41(7) . . ?
C32 K4 C78 117.19(10) . . ?
C32 K4 C83 90.69(11) . . ?
C32 K4 O4 84.45(10) . . ?
O3 K4 C32 147.74(10) . . ?
O3 K4 C78 70.09(8) . . ?
O3 K4 C83 94.28(9) . . ?
O3 K4 O4 63.46(7) . . ?
C83 K4 C78 26.73(9) . . ?
C83 K4 O4 104.82(9) . . ?
O4 K4 C78 102.52(8) . . ?
C112 C111 C116 120.0 . . ?
C113 C112 C111 120.0 . . ?
C114 C113 C112 120.0 . . ?
C113 C114 C115 120.0 . . ?
C116 C115 C114 120.0 . . ?
C115 C116 C111 120.0 . . ?
C122 C117 C118 120.1(7) . . ?
C119 C118 C117 119.4(7) . . ?
C118 C119 C120 121.4(7) . . ?
C119 C120 C121 119.8(7) . . ?
C122 C121 C120 118.6(7) . . ?
C117 C122 C121 120.6(7) . . ?
C124 C123 C128 120.0 . . ?
C123 C124 C125 120.0 . . ?
C126 C125 C124 120.0 . . ?
C125 C126 C127 120.0 . . ?
C128 C127 C126 120.0 . . ?
C127 C128 C123 120.0 . . ?

loop_
_geom_bond_atom_site_label_1
_geom_bond_atom_site_label_2
_geom_bond_distance
_geom_bond_site_symmetry_2
_geom_bond_publ_flag
N1 C1 1.366(5) . ?
N1 C3 1.406(6) . ?
N1 C4 1.444(5) . ?
N1 K2 4.145(4) . ?
N1 K3 3.865(4) . ?
N2 C1 1.360(5) . ?
N2 C2 1.395(5) . ?
N2 C5 1.437(5) . ?
N2 K2 3.950(4) . ?
N2 K3 3.747(4) . ?
C1 K2 3.052(5) . ?
C1 K3 3.097(5) . ?
C2 C3 1.337(6) . ?
C2 C6 1.500(7) . ?
C3 C7 1.491(6) . ?
C4 K3 4.338(5) . ?
C5 K2 4.004(5) . ?
C5 K3 4.030(5) . ?
O1 P1 1.565(2) . ?
O1 K1 3.041(3) . ?
O1 K2 2.626(3) . ?
O1 K4 2.634(2) . ?
P1 C8 1.870(4) . ?
P1 P2 2.3559(16) . ?
P1 K1 3.3660(15) . ?
P1 K2 3.6665(16) . ?
P1 K4 4.0412(15) . ?
C8 C9 1.427(5) . ?
C8 C13 1.420(5) . ?
C8 K2 4.350(4) . ?
C9 C10 1.403(5) . ?
C9 C14 1.496(5) . ?
C10 C11 1.379(5) . ?
C11 C12 1.378(5) . ?
C12 C13 1.393(5) . ?
C13 C23 1.499(5) . ?
C13 K2 4.124(4) . ?
C14 C15 1.405(5) . ?
C14 C19 1.400(5) . ?
C15 C16 1.374(5) . ?
C15 C20 1.501(5) . ?
C16 C17 1.386(5) . ?
C17 C18 1.382(5) . ?
C17 C21 1.511(6) . ?
C18 C19 1.392(5) . ?
C19 C22 1.504(5) . ?
C23 C24 1.414(5) . ?
C23 C28 1.410(5) . ?
C23 K2 3.094(4) . ?
C24 C25 1.380(5) . ?
C24 C30 1.486(5) . ?
C24 K2 3.144(4) . ?
C25 C26 1.390(6) . ?
C25 K2 3.139(4) . ?
C26 C27 1.379(6) . ?
C26 C31 1.513(6) . ?
C26 K2 3.098(4) . ?
C27 C28 1.391(5) . ?
C27 K2 3.062(4) . ?
C28 C29 1.486(5) . ?
C28 K2 3.093(4) . ?
C29 K2 3.991(4) . ?
C30 K2 4.088(4) . ?
C31 K2 4.004(5) . ?
N3 C32 1.343(5) . ?
N3 C33 1.395(6) . ?
N3 C36 1.455(5) . ?
N3 K1 3.783(4) . ?
N3 K4 3.927(4) . ?
N4 C32 1.363(5) . ?
N4 C34 1.382(5) . ?
N4 C35 1.445(5) . ?
N4 K1 3.769(4) . ?
N4 K4 4.107(4) . ?
C32 K1 3.086(4) . ?
C32 K4 3.031(4) . ?
C33 C34 1.338(6) . ?
C33 C37 1.496(6) . ?
C34 C38 1.500(6) . ?
C35 K1 4.159(5) . ?
C36 K1 4.167(5) . ?
C36 K4 3.997(5) . ?
O2 P2 1.563(3) . ?
O2 K1 2.608(3) . ?
O2 K2 3.071(3) . ?
O2 K3 2.658(2) . ?
P2 C39 1.885(3) . ?
P2 K1 3.6720(15) . ?
P2 K2 3.3649(14) . ?
P2 K3 4.0481(17) . ?
C39 C40 1.423(5) . ?
C39 C44 1.410(5) . ?
C40 C41 1.400(5) . ?
C40 C45 1.510(5) . ?
C41 C42 1.360(6) . ?
C42 C43 1.386(5) . ?
C43 C44 1.388(5) . ?
C44 C54 1.508(5) . ?
C44 K1 4.138(3) . ?
C45 C46 1.378(6) . ?
C45 C50 1.406(6) . ?
C46 C47 1.392(6) . ?
C46 C51 1.505(6) . ?
C47 C48 1.379(6) . ?
C48 C49 1.395(6) . ?
C48 C53 1.491(6) . ?
C49 C50 1.394(6) . ?
C50 C52 1.481(6) . ?
C54 C55 1.405(5) . ?
C54 C59 1.402(5) . ?
C54 K1 3.101(3) . ?
C55 C56 1.397(5) . ?
C55 C60 1.492(5) . ?
C55 K1 3.062(3) . ?
C56 C57 1.389(6) . ?
C56 K1 3.052(4) . ?
C57 C58 1.364(6) . ?
C57 C61 1.513(5) . ?
C57 K1 3.124(4) . ?
C58 C59 1.394(5) . ?
C58 K1 3.144(4) . ?
C59 C62 1.501(6) . ?
C59 K1 3.151(4) . ?
C60 K1 3.964(4) . ?
C61 K1 4.104(5) . ?
C62 K1 4.112(4) . ?
O3 P3 1.569(2) . ?
O3 K2 2.678(2) . ?
O3 K3 3.006(3) . ?
O3 K4 2.638(3) . ?
P3 C63 1.882(3) . ?
P3 P4 2.3458(15) . ?
P3 K2 4.1014(16) . ?
P3 K3 3.3500(15) . ?
P3 K4 3.6624(18) . ?
C63 C64 1.420(5) . ?
C63 C68 1.420(5) . ?
C63 K4 4.335(4) . ?
C64 C65 1.395(4) . ?
C64 C78 1.490(5) . ?
C64 K4 4.086(3) . ?
C65 C66 1.383(5) . ?
C66 C67 1.366(5) . ?
C67 C68 1.391(4) . ?
C68 C69 1.494(5) . ?
C69 C70 1.399(5) . ?
C69 C74 1.403(5) . ?
C70 C71 1.390(5) . ?
C70 C75 1.501(5) . ?
C71 C72 1.376(5) . ?
C72 C73 1.378(5) . ?
C72 C76 1.520(5) . ?
C73 C74 1.393(5) . ?
C74 C77 1.510(5) . ?
C78 C79 1.411(5) . ?
C78 C83 1.415(5) . ?
C78 K4 3.071(3) . ?
C79 C80 1.385(5) . ?
C79 C84 1.499(5) . ?
C79 K4 3.138(3) . ?
C80 C81 1.379(5) . ?
C80 K4 3.164(4) . ?
C81 C82 1.397(5) . ?
C81 C85 1.517(5) . ?
C81 K4 3.164(4) . ?
C82 C83 1.383(5) . ?
C82 K4 3.087(4) . ?
C83 C86 1.492(5) . ?
C83 K4 3.050(3) . ?
C84 K4 4.073(4) . ?
C85 K4 4.125(5) . ?
C86 K4 3.904(4) . ?
O4 P4 1.565(2) . ?
O4 K1 2.597(2) . ?
O4 K3 2.610(3) . ?
O4 K4 3.068(3) . ?
P4 C87 1.883(4) . ?
P4 K1 3.9925(15) . ?
P4 K3 3.6685(15) . ?
P4 K4 3.3625(15) . ?
C87 C88 1.422(5) . ?
C87 C92 1.420(5) . ?
C88 C89 1.388(5) . ?
C88 C93 1.502(5) . ?
C88 K3 4.169(4) . ?
C89 C90 1.385(5) . ?
C90 C91 1.368(5) . ?
C91 C92 1.393(5) . ?
C92 C102 1.497(5) . ?
C93 C94 1.412(5) . ?
C93 C98 1.395(5) . ?
C93 K3 3.131(4) . ?
C94 C95 1.387(5) . ?
C94 C99 1.511(5) . ?
C94 K3 3.121(4) . ?
C95 C96 1.376(6) . ?
C95 K3 3.077(4) . ?
C96 C97 1.381(5) . ?
C96 C100 1.518(5) . ?
C96 K3 3.054(4) . ?
C97 C98 1.399(5) . ?
C97 K3 3.073(4) . ?
C98 C101 1.490(5) . ?
C98 K3 3.149(4) . ?
C99 K3 4.073(4) . ?
C100 K3 3.907(5) . ?
C101 K3 4.100(4) . ?
C102 C103 1.405(5) . ?
C102 C107 1.408(5) . ?
C103 C104 1.378(5) . ?
C103 C108 1.507(5) . ?
C104 C105 1.390(5) . ?
C105 C106 1.375(5) . ?
C105 C109 1.508(5) . ?
C106 C107 1.381(5) . ?
C107 C110 1.503(5) . ?
C111 C112 1.3900 . ?
C111 C116 1.3900 . ?
C112 C113 1.3900 . ?
C113 C114 1.3900 . ?
C114 C115 1.3900 . ?
C115 C116 1.3900 . ?
C117 C118 1.366(9) . ?
C117 C122 1.365(9) . ?
C118 C119 1.349(8) . ?
C119 C120 1.363(8) . ?
C120 C121 1.378(8) . ?
C121 C122 1.374(9) . ?
C123 C124 1.3900 . ?
C123 C128 1.3900 . ?
C124 C125 1.3900 . ?
C125 C126 1.3900 . ?
C126 C127 1.3900 . ?
C127 C128 1.3900 . ?
